data_7215770
loop_
_publ_author_name
'Niedzicki, Leszek'
'Karpierz, Ewelina'
'Zawadzki, Maciej'
'Dranka, Maciej'
'Kasprzyk, Marta'
'Zalewska, Aldona'
'Marcinek, Marek'
'Zachara, Janusz'
'Doma\'nska, Urszula'
'Wieczorek, W\/ladys\/law'

_publ_section_title
;
 Lithium cation conducting TDI anion-based ionic liquids.
;
_journal_issue 23
_journal_name_full 'Physical chemistry chemical physics : PCCP'
_journal_page_first 11417
_journal_page_last 11425
_journal_paper_doi 10.1039/c3cp55354j
_journal_volume 16
_journal_year 2014
_chemical_formula_moiety 'C6 F3 N4, C6 H11 N2'
_chemical_formula_sum 'C12 H11 F3 N6'
_chemical_formula_weight 296.27
_chemical_name_common EMImTDI
_chemical_name_systematic '1-Ethyl-3-methylimidazolium 4,5-dicyano-2-(trifluoromethyl)imidazole'
_space_group_crystal_system triclinic
_space_group_IT_number 2
_space_group_name_Hall '-P 1'
_space_group_name_H-M_alt 'P -1'
_symmetry_cell_setting triclinic
_symmetry_Int_Tables_number 2
_symmetry_space_group_name_Hall '-P 1'
_symmetry_space_group_name_H-M 'P -1'
_atom_sites_solution_hydrogens geom
_atom_sites_solution_primary direct
_atom_sites_solution_secondary difmap
_audit_creation_date 2013-02-09
_audit_creation_method
;
  Olex2 1.2-beta
  (compiled Dec  5 2012 16:20:19, GUI svn.r4385)
;
_cell_angle_alpha 87.4723(11)
_cell_angle_beta 78.8034(13)
_cell_angle_gamma 66.0794(15)
_cell_formula_units_Z 2
_cell_length_a 8.63283(15)
_cell_length_b 8.86281(12)
_cell_length_c 10.25772(13)
_cell_measurement_reflns_used 52242
_cell_measurement_temperature 100.0(2)
_cell_measurement_theta_max 32.7618
_cell_measurement_theta_min 3.6105
_cell_volume 703.24(2)
_computing_cell_refinement
;
CrysAlisPro, Agilent Technologies,
Version 1.171.36.21 (release 14-08-2012 CrysAlis171 .NET)
(compiled Sep 14 2012,17:21:16)
;
_computing_data_collection
;
CrysAlisPro, Agilent Technologies,
Version 1.171.36.21 (release 14-08-2012 CrysAlis171 .NET)
(compiled Sep 14 2012,17:21:16)
;
_computing_data_reduction
;
CrysAlisPro, Agilent Technologies,
Version 1.171.36.21 (release 14-08-2012 CrysAlis171 .NET)
(compiled Sep 14 2012,17:21:16)
;
_computing_molecular_graphics
;
O. V. Dolomanov, L. J. Bourhis, R. J. Gildea, J. A. K. Howard and H. Puschmann,
OLEX2: a complete structure solution, refinement and analysis program.
J. Appl. Cryst. (2009). 42, 339-341.
;
_computing_publication_material
;
O. V. Dolomanov, L. J. Bourhis, R. J. Gildea, J. A. K. Howard and H. Puschmann,
OLEX2: a complete structure solution, refinement and analysis program.
J. Appl. Cryst. (2009). 42, 339-341.
;
_computing_structure_refinement
;
SHELXL, G.M. Sheldrick, Acta Cryst.
(2008). A64, 112-122
;
_computing_structure_solution
;
SHELXS, G.M. Sheldrick, Acta Cryst.
(2008). A64, 112-122
;
_diffrn_ambient_temperature 100.0(2)
_diffrn_detector_area_resol_mean 10.3347
_diffrn_measured_fraction_theta_full 0.9979
_diffrn_measured_fraction_theta_max 0.9790
_diffrn_measurement_details
;
  1 omega  -93.00  -66.00   0.5000    1.0000
omega____ theta____ kappa____ phi______ frames
    -      -19.8071  150.0000  160.5894 54

  2 omega  -53.00   10.00   0.5000    1.0000
omega____ theta____ kappa____ phi______ frames
    -      -19.8071  -57.0000 -120.0000 126

  3 omega  -92.00  -16.00   0.5000    1.0000
omega____ theta____ kappa____ phi______ frames
    -      -19.8071  148.0000  -56.8500 152

  4 omega  -46.00   56.00   0.5000    1.0000
omega____ theta____ kappa____ phi______ frames
    -      -19.8071   38.0000  -60.0000 204

  5 omega  -32.00   50.00   0.5000    1.0000
omega____ theta____ kappa____ phi______ frames
    -      -19.8071   38.0000 -180.0000 164

  6 omega  -99.00    6.00   0.5000    1.0000
omega____ theta____ kappa____ phi______ frames
    -      -19.8071  -77.0000 -180.0000 210

  7 omega  -99.00   14.00   0.5000    1.0000
omega____ theta____ kappa____ phi______ frames
    -      -19.8071  -77.0000   30.0000 226

  8 omega  -61.00   43.00   0.5000    1.0000
omega____ theta____ kappa____ phi______ frames
    -       20.1196  -19.0000   30.0000 208

  9 omega   36.00   62.00   0.5000    1.0000
omega____ theta____ kappa____ phi______ frames
    -       20.1196  -99.0000 -180.0000 52

 10 omega  -96.00    7.00   0.5000    1.0000
omega____ theta____ kappa____ phi______ frames
    -      -19.8071  -38.0000  -30.0000 206

 11 omega  -46.00   56.00   0.5000    1.0000
omega____ theta____ kappa____ phi______ frames
    -      -19.8071   38.0000 -180.0000 204

 12 omega  -96.00    7.00   0.5000    1.0000
omega____ theta____ kappa____ phi______ frames
    -      -19.8071  -38.0000 -180.0000 206

 13 omega -109.00  -32.00   0.5000    1.0000
omega____ theta____ kappa____ phi______ frames
    -      -19.8071  179.0000  -30.0000 154

 14 omega -101.00   26.00   0.5000    1.0000
omega____ theta____ kappa____ phi______ frames
    -      -19.8071  -19.0000   60.0000 254

 15 omega   56.00  110.00   0.5000    1.0000
omega____ theta____ kappa____ phi______ frames
    -       20.1196  179.0000   30.0000 108

 16 omega   53.00  109.00   0.5000    1.0000
omega____ theta____ kappa____ phi______ frames
    -       20.1196 -179.0000  -90.0000 112

 17 omega  -94.00   10.00   0.5000    1.0000
omega____ theta____ kappa____ phi______ frames
    -      -19.8071  -57.0000   30.0000 208

 18 omega  -79.00    1.00   0.5000    1.0000
omega____ theta____ kappa____ phi______ frames
    -      -19.8071  128.0000  -19.3753 160

 19 omega   -4.00   62.00   0.5000    1.0000
omega____ theta____ kappa____ phi______ frames
    -       20.1196  -99.0000 -180.0000 132

 20 omega   56.00  110.00   0.5000    1.0000
omega____ theta____ kappa____ phi______ frames
    -       20.1196  179.0000    0.0000 108

 21 omega   -6.00   96.00   0.5000    1.0000
omega____ theta____ kappa____ phi______ frames
    -       20.1196   38.0000  -30.0000 204

 22 omega   -9.00   94.00   0.5000    1.0000
omega____ theta____ kappa____ phi______ frames
    -       20.1196   57.0000   60.0000 206

 23 omega   -4.00   62.00   0.5000    1.0000
omega____ theta____ kappa____ phi______ frames
    -       20.1196  -99.0000 -150.0000 132

 24 omega  -69.00  110.00   0.5000    1.0000
omega____ theta____ kappa____ phi______ frames
    -       20.1196    0.0000 -150.0000 358

 25 omega  -69.00  110.00   0.5000    1.0000
omega____ theta____ kappa____ phi______ frames
    -       20.1196    0.0000 -120.0000 358

 26 omega  -69.00  110.00   0.5000    1.0000
omega____ theta____ kappa____ phi______ frames
    -       20.1196    0.0000  -90.0000 358

 27 omega  -69.00  110.00   0.5000    1.0000
omega____ theta____ kappa____ phi______ frames
    -       20.1196    0.0000  -60.0000 358

 28 omega  -69.00  110.00   0.5000    1.0000
omega____ theta____ kappa____ phi______ frames
    -       20.1196    0.0000  -30.0000 358

 29 omega  -69.00  110.00   0.5000    1.0000
omega____ theta____ kappa____ phi______ frames
    -       20.1196    0.0000    0.0000 358

 30 omega  -69.00  110.00   0.5000    1.0000
omega____ theta____ kappa____ phi______ frames
    -       20.1196    0.0000 -180.0000 358

 31 omega -109.00   70.00   0.5000    1.0000
omega____ theta____ kappa____ phi______ frames
    -      -19.8071    0.0000 -180.0000 358

 32 omega -109.00   70.00   0.5000    1.0000
omega____ theta____ kappa____ phi______ frames
    -      -19.8071    0.0000 -150.0000 358

 33 omega  -69.00  110.00   0.5000    1.0000
omega____ theta____ kappa____ phi______ frames
    -       20.1196    0.0000   90.0000 358

 34 omega  -69.00  110.00   0.5000    1.0000
omega____ theta____ kappa____ phi______ frames
    -       20.1196    0.0000  150.0000 358

 35 omega  -69.00  110.00   0.5000    1.0000
omega____ theta____ kappa____ phi______ frames
    -       20.1196    0.0000  120.0000 358

 36 omega  -69.00  110.00   0.5000    1.0000
omega____ theta____ kappa____ phi______ frames
    -       20.1196    0.0000   60.0000 358

 37 omega  -69.00  110.00   0.5000    1.0000
omega____ theta____ kappa____ phi______ frames
    -       20.1196    0.0000   30.0000 358

 38 omega -109.00   70.00   0.5000    1.0000
omega____ theta____ kappa____ phi______ frames
    -      -19.8071    0.0000  -90.0000 358

 39 omega -109.00   70.00   0.5000    1.0000
omega____ theta____ kappa____ phi______ frames
    -      -19.8071    0.0000  -60.0000 358

 40 omega -109.00   70.00   0.5000    1.0000
omega____ theta____ kappa____ phi______ frames
    -      -19.8071    0.0000  -30.0000 358

 41 omega -109.00   70.00   0.5000    1.0000
omega____ theta____ kappa____ phi______ frames
    -      -19.8071    0.0000    0.0000 358

 42 omega -109.00   70.00   0.5000    1.0000
omega____ theta____ kappa____ phi______ frames
    -      -19.8071    0.0000   30.0000 358

 43 omega -109.00   70.00   0.5000    1.0000
omega____ theta____ kappa____ phi______ frames
    -      -19.8071    0.0000   60.0000 358

 44 omega -109.00   70.00   0.5000    1.0000
omega____ theta____ kappa____ phi______ frames
    -      -19.8071    0.0000 -120.0000 358

 45 omega -109.00  -38.00   0.5000    1.0000
omega____ theta____ kappa____ phi______ frames
    -      -19.8071    0.0000  120.0000 142

 46 omega -109.00   70.00   0.5000    1.0000
omega____ theta____ kappa____ phi______ frames
    -      -19.8071    0.0000   90.0000 358
;
_diffrn_measurement_device_type 'Xcalibur, Atlas, Gemini ultra'
_diffrn_measurement_method '\w scans'
_diffrn_orient_matrix_UB_11 0.0453512000
_diffrn_orient_matrix_UB_12 -0.0852772000
_diffrn_orient_matrix_UB_13 0.0097559000
_diffrn_orient_matrix_UB_21 -0.0765647000
_diffrn_orient_matrix_UB_22 -0.0125246000
_diffrn_orient_matrix_UB_23 0.0022396000
_diffrn_orient_matrix_UB_31 0.0217456000
_diffrn_orient_matrix_UB_32 -0.0157343000
_diffrn_orient_matrix_UB_33 -0.0698284000
_diffrn_radiation_monochromator graphite
_diffrn_radiation_probe x-ray
_diffrn_radiation_type 'Mo K\a'
_diffrn_radiation_wavelength 0.7107
_diffrn_reflns_av_R_equivalents 0.0237
_diffrn_reflns_av_unetI/netI 0.0055
_diffrn_reflns_limit_h_max 11
_diffrn_reflns_limit_h_min -11
_diffrn_reflns_limit_k_max 12
_diffrn_reflns_limit_k_min -12
_diffrn_reflns_limit_l_max 14
_diffrn_reflns_limit_l_min -14
_diffrn_reflns_number 111869
_diffrn_reflns_theta_full 25.00
_diffrn_reflns_theta_max 29.49
_diffrn_reflns_theta_min 3.62
_diffrn_source 'Enhance (Mo) X-ray Source'
_exptl_absorpt_coefficient_mu 0.119
_exptl_absorpt_correction_T_max 1.00000
_exptl_absorpt_correction_T_min 0.84232
_exptl_absorpt_correction_type multi-scan
_exptl_absorpt_process_details
;
CrysAlisPro, Agilent Technologies,
Version 1.171.36.21 (release 14-08-2012 CrysAlis171 .NET)
(compiled Sep 14 2012,17:21:16)
Empirical absorption correction using spherical harmonics,
 implemented in SCALE3 ABSPACK scaling algorithm.
;
_exptl_crystal_colour colourless
_exptl_crystal_colour_primary colourless
_exptl_crystal_density_diffrn 1.399
_exptl_crystal_density_method 'not measured'
_exptl_crystal_F_000 304
_exptl_crystal_size_max 0.95
_exptl_crystal_size_mid 0.8
_exptl_crystal_size_min 0.35
_refine_diff_density_max 0.488
_refine_diff_density_min -0.384
_refine_diff_density_rms 0.049
_refine_ls_extinction_method none
_refine_ls_goodness_of_fit_ref 1.026
_refine_ls_hydrogen_treatment constr
_refine_ls_matrix_type full
_refine_ls_number_parameters 192
_refine_ls_number_reflns 3902
_refine_ls_number_restraints 0
_refine_ls_restrained_S_all 1.026
_refine_ls_R_factor_all 0.0421
_refine_ls_R_factor_gt 0.0408
_refine_ls_shift/su_max 0.000
_refine_ls_shift/su_mean 0.000
_refine_ls_structure_factor_coef Fsqd
_refine_ls_weighting_details 'calc w=1/[\s^2^(Fo^2^)+(0.0562P)^2^+0.3044P] where P=(Fo^2^+2Fc^2^)/3'
_refine_ls_weighting_scheme calc
_refine_ls_wR_factor_gt 0.1078
_refine_ls_wR_factor_ref 0.1090
_reflns_number_gt 3740
_reflns_number_total 3902
_reflns_threshold_expression >2sigma(I)
_cod_data_source_file c3cp55354j2.cif
_cod_data_source_block (1)emimtdi
_cod_depositor_comments 'Adding full bibliography for 7215770--7215772.cif.'
_cod_database_code 7215770

loop_
_space_group_symop_id
_space_group_symop_operation_xyz
1 'x, y, z'
2 '-x, -y, -z'

loop_
_atom_site_label
_atom_site_type_symbol
_atom_site_fract_x
_atom_site_fract_y
_atom_site_fract_z
_atom_site_U_iso_or_equiv
_atom_site_adp_type
_atom_site_occupancy
_atom_site_symmetry_multiplicity
_atom_site_calc_flag
_atom_site_refinement_flags
F1 F 1.00807(8) 0.37302(8) 0.10442(7) 0.02864(16) Uani 1 1 d .
F2 F 0.85451(9) 0.23824(8) 0.17311(10) 0.0406(2) Uani 1 1 d .
F3 F 0.96211(10) 0.32512(11) 0.31156(7) 0.0443(2) Uani 1 1 d .
N1 N 0.65639(11) 0.59571(10) 0.34911(8) 0.01852(17) Uani 1 1 d .
N2 N 0.65065(10) 0.59185(10) 0.12641(8) 0.01673(16) Uani 1 1 d .
N3 N 0.28515(14) 0.92599(13) 0.06099(11) 0.0319(2) Uani 1 1 d .
N4 N 0.29757(15) 0.93283(13) 0.51025(11) 0.0357(2) Uani 1 1 d .
N5 N 0.95824(11) 0.28565(10) 0.76541(8) 0.01785(17) Uani 1 1 d .
N6 N 0.73288(10) 0.50029(10) 0.73531(8) 0.01619(16) Uani 1 1 d .
C1 C 0.88791(12) 0.36488(12) 0.20573(9) 0.01874(18) Uani 1 1 d .
C2 C 0.72929(12) 0.52254(11) 0.22795(9) 0.01588(17) Uani 1 1 d .
C3 C 0.51160(12) 0.72543(11) 0.18812(9) 0.01640(17) Uani 1 1 d .
C4 C 0.51493(12) 0.72750(11) 0.32390(9) 0.01785(18) Uani 1 1 d .
C5 C 0.39462(14) 0.84144(13) 0.42698(10) 0.0242(2) Uani 1 1 d .
C6 C 0.38668(13) 0.83742(12) 0.11770(10) 0.02120(19) Uani 1 1 d .
C7 C 0.60445(17) 0.80397(15) 0.7444(2) 0.0454(4) Uani 1 1 d .
H7A H 0.6681 0.8031 0.6541 0.068 Uiso 1 1 calc R
H7B H 0.6726 0.8087 0.8090 0.068 Uiso 1 1 calc R
H7C H 0.4940 0.9008 0.7587 0.068 Uiso 1 1 calc R
C8 C 0.57174(12) 0.65015(12) 0.76196(11) 0.02127(19) Uani 1 1 d .
H8A H 0.5105 0.6499 0.8541 0.026 Uiso 1 1 calc R
H8B H 0.4962 0.6496 0.7008 0.026 Uiso 1 1 calc R
C9 C 0.81844(12) 0.41219(11) 0.82682(9) 0.01678(18) Uani 1 1 d .
H9 H 0.7855 0.4355 0.9201 0.020 Uiso 1 1 calc R
C10 C 0.81968(14) 0.42911(13) 0.61128(9) 0.0220(2) Uani 1 1 d .
H10 H 0.7871 0.4671 0.5286 0.026 Uiso 1 1 calc R
C11 C 0.96128(14) 0.29367(13) 0.63012(10) 0.0229(2) Uani 1 1 d .
H11 H 1.0462 0.2188 0.5629 0.028 Uiso 1 1 calc R
C12 C 1.08760(14) 0.15780(12) 0.82997(11) 0.0237(2) Uani 1 1 d .
H12A H 1.1569 0.0637 0.7673 0.035 Uiso 1 1 calc R
H12B H 1.0290 0.1212 0.9084 0.035 Uiso 1 1 calc R
H12C H 1.1631 0.2034 0.8572 0.035 Uiso 1 1 calc R

loop_
_atom_site_aniso_label
_atom_site_aniso_U_11
_atom_site_aniso_U_22
_atom_site_aniso_U_33
_atom_site_aniso_U_23
_atom_site_aniso_U_13
_atom_site_aniso_U_12
F1 0.0205(3) 0.0276(3) 0.0284(3) -0.0014(3) 0.0060(2) -0.0048(2)
F2 0.0238(3) 0.0160(3) 0.0768(6) -0.0078(3) -0.0016(4) -0.0056(3)
F3 0.0328(4) 0.0497(5) 0.0197(3) -0.0038(3) -0.0096(3) 0.0168(3)
N1 0.0194(4) 0.0171(4) 0.0143(4) -0.0012(3) -0.0033(3) -0.0023(3)
N2 0.0180(4) 0.0157(3) 0.0146(3) -0.0005(3) -0.0037(3) -0.0046(3)
N3 0.0329(5) 0.0266(5) 0.0328(5) 0.0027(4) -0.0159(4) -0.0045(4)
N4 0.0371(5) 0.0279(5) 0.0262(5) -0.0067(4) 0.0011(4) 0.0006(4)
N5 0.0215(4) 0.0145(3) 0.0147(4) 0.0002(3) -0.0043(3) -0.0039(3)
N6 0.0169(4) 0.0154(3) 0.0146(3) -0.0004(3) -0.0029(3) -0.0048(3)
C1 0.0168(4) 0.0185(4) 0.0166(4) -0.0004(3) -0.0022(3) -0.0031(3)
C2 0.0159(4) 0.0154(4) 0.0139(4) -0.0006(3) -0.0024(3) -0.0040(3)
C3 0.0174(4) 0.0149(4) 0.0158(4) -0.0004(3) -0.0041(3) -0.0049(3)
C4 0.0188(4) 0.0160(4) 0.0152(4) -0.0012(3) -0.0029(3) -0.0035(3)
C5 0.0262(5) 0.0204(4) 0.0192(4) -0.0009(4) -0.0039(4) -0.0024(4)
C6 0.0226(4) 0.0185(4) 0.0206(4) -0.0011(3) -0.0062(4) -0.0052(4)
C7 0.0227(5) 0.0159(5) 0.0930(12) 0.0033(6) -0.0099(6) -0.0039(4)
C8 0.0151(4) 0.0187(4) 0.0252(5) -0.0006(3) -0.0034(3) -0.0021(3)
C9 0.0204(4) 0.0160(4) 0.0130(4) -0.0003(3) -0.0029(3) -0.0065(3)
C10 0.0252(5) 0.0230(5) 0.0128(4) -0.0006(3) -0.0035(3) -0.0047(4)
C11 0.0274(5) 0.0207(4) 0.0136(4) -0.0028(3) -0.0020(3) -0.0031(4)
C12 0.0257(5) 0.0171(4) 0.0230(5) 0.0023(3) -0.0090(4) -0.0017(4)

loop_
_atom_type_symbol
_atom_type_description
_atom_type_scat_dispersion_real
_atom_type_scat_dispersion_imag
_atom_type_scat_source
C C 0.0033 0.0016 'International Tables Vol C Tables 4.2.6.8 and 6.1.1.4'
H H 0.0000 0.0000 'International Tables Vol C Tables 4.2.6.8 and 6.1.1.4'
F F 0.0171 0.0103 'International Tables Vol C Tables 4.2.6.8 and 6.1.1.4'
N N 0.0061 0.0033 'International Tables Vol C Tables 4.2.6.8 and 6.1.1.4'

loop_
_geom_angle_atom_site_label_1
_geom_angle_atom_site_label_2
_geom_angle_atom_site_label_3
_geom_angle
C2 N1 C4 101.95(8)
C2 N2 C3 101.98(8)
C9 N5 C11 108.57(8)
C9 N5 C12 126.09(8)
C11 N5 C12 125.34(8)
C9 N6 C8 125.57(8)
C9 N6 C10 109.18(8)
C10 N6 C8 125.24(8)
F1 C1 C2 111.98(8)
F2 C1 F1 105.26(8)
F2 C1 C2 111.90(8)
F3 C1 F1 106.62(8)
F3 C1 F2 108.15(9)
F3 C1 C2 112.51(8)
N1 C2 N2 117.70(8)
N1 C2 C1 121.90(8)
N2 C2 C1 120.34(8)
N2 C3 C4 109.13(8)
N2 C3 C6 122.15(8)
C4 C3 C6 128.71(9)
N1 C4 C3 109.25(8)
N1 C4 C5 121.85(9)
C3 C4 C5 128.90(9)
N4 C5 C4 179.78(14)
N3 C6 C3 179.05(11)
N6 C8 C7 111.92(9)
N6 C9 N5 108.46(8)
C11 C10 N6 106.69(8)
C10 C11 N5 107.10(8)

loop_
_geom_bond_atom_site_label_1
_geom_bond_atom_site_label_2
_geom_bond_distance
F1 C1 1.3404(11)
F2 C1 1.3372(12)
F3 C1 1.3289(11)
N1 C2 1.3408(12)
N1 C4 1.3645(12)
N2 C2 1.3427(11)
N2 C3 1.3645(12)
N3 C6 1.1500(14)
N4 C5 1.1490(15)
N5 C9 1.3343(12)
N5 C11 1.3821(12)
N5 C12 1.4713(12)
N6 C8 1.4697(12)
N6 C9 1.3316(11)
N6 C10 1.3767(12)
C1 C2 1.4949(13)
C3 C4 1.3997(12)
C3 C6 1.4287(13)
C4 C5 1.4261(13)
C7 C8 1.4971(16)
C10 C11 1.3615(14)

loop_
_geom_hbond_atom_site_label_D
_geom_hbond_atom_site_label_H
_geom_hbond_atom_site_label_A
_geom_hbond_distance_DH
_geom_hbond_distance_HA
_geom_hbond_distance_DA
_geom_hbond_angle_DHA
_geom_hbond_site_symmetry_A
C9 H9 N2 0.95 2.40 3.3031(12) 159.2 1_556
C10 H10 F3 0.95 2.49 3.1108(12) 122.6 .
C10 H10 N1 0.95 2.35 3.2915(13) 169.0 .
C11 H11 N4 0.95 2.57 3.4058(14) 146.2 1_645

loop_
_geom_torsion_atom_site_label_1
_geom_torsion_atom_site_label_2
_geom_torsion_atom_site_label_3
_geom_torsion_atom_site_label_4
_geom_torsion
F1 C1 C2 N1 -131.44(10)
F1 C1 C2 N2 51.48(12)
F2 C1 C2 N1 110.66(11)
F2 C1 C2 N2 -66.43(12)
F3 C1 C2 N1 -11.35(14)
F3 C1 C2 N2 171.56(9)
N2 C3 C4 N1 0.24(11)
N2 C3 C4 C5 -178.64(10)
N6 C10 C11 N5 -0.31(12)
C2 N1 C4 C3 -0.04(10)
C2 N1 C4 C5 178.93(9)
C2 N2 C3 C4 -0.32(10)
C2 N2 C3 C6 -179.20(9)
C3 N2 C2 N1 0.33(11)
C3 N2 C2 C1 177.53(8)
C4 N1 C2 N2 -0.19(11)
C4 N1 C2 C1 -177.34(9)
C6 C3 C4 N1 179.02(9)
C6 C3 C4 C5 0.15(18)
C8 N6 C9 N5 -179.87(8)
C8 N6 C10 C11 -179.97(9)
C9 N5 C11 C10 0.25(12)
C9 N6 C8 C7 97.04(13)
C9 N6 C10 C11 0.26(12)
C10 N6 C8 C7 -82.69(14)
C10 N6 C9 N5 -0.10(11)
C11 N5 C9 N6 -0.09(11)
C12 N5 C9 N6 -179.73(9)
C12 N5 C11 C10 179.89(9)
